data_7006619
loop_
_publ_author_name
'Elvidge, Benjamin R.'
'Arndt, Stefan'
'Spaniol, Thomas P.'
'Okuda, Jun'

_publ_section_title
;
 Synthesis, structure and hydrosilylation activity of neutral and
 cationic rare-earth metal silanolate complexes.
;
_journal_issue 7
_journal_name_full 'Dalton transactions (Cambridge, England : 2003)'
_journal_page_first 890
_journal_page_last 901
_journal_paper_doi 10.1039/b512285f
_journal_year 2006
_chemical_formula_sum 'C36 H81 Lu O12 Si3'
_chemical_formula_weight 965.26
_chemical_name_systematic
;
?
;
_space_group_IT_number 2
_symmetry_cell_setting triclinic
_symmetry_space_group_name_Hall '-P 1'
_symmetry_space_group_name_H-M 'P -1'
_atom_sites_solution_hydrogens geom
_atom_sites_solution_primary direct
_atom_sites_solution_secondary difmap
_audit_creation_method SHELXL-97
_cell_angle_alpha 86.7120(10)
_cell_angle_beta 76.0020(10)
_cell_angle_gamma 88.5490(10)
_cell_formula_units_Z 2
_cell_length_a 11.9494(7)
_cell_length_b 13.9573(9)
_cell_length_c 14.4939(9)
_cell_measurement_reflns_used 6669
_cell_measurement_temperature 110(2)
_cell_measurement_theta_max 25.24
_cell_measurement_theta_min 2.11
_cell_volume 2341.5(3)
_computing_cell_refinement 'Bruker SMART (2001)'
_computing_data_collection 'Bruker SMART (2001)'
_computing_data_reduction 'Bruker SAINT+ (1999)'
_computing_molecular_graphics 'Ortep-3 for Windows (Farrugia, 1997)'
_computing_structure_refinement 'SHELXL-97 (Sheldrick, 1997)'
_computing_structure_solution 'SHELXS-86 (Sheldrick, 1986)'
_diffrn_ambient_temperature 110(2)
_diffrn_measured_fraction_theta_full 0.995
_diffrn_measured_fraction_theta_max 0.995
_diffrn_measurement_device_type 'CCD area detector'
_diffrn_measurement_method 'phi and omega scans'
_diffrn_radiation_monochromator graphite
_diffrn_radiation_source 'fine-focus sealed tube'
_diffrn_radiation_type MoK\a
_diffrn_radiation_wavelength 0.71073
_diffrn_reflns_av_R_equivalents 0.0367
_diffrn_reflns_av_sigmaI/netI 0.0538
_diffrn_reflns_limit_h_max 14
_diffrn_reflns_limit_h_min -15
_diffrn_reflns_limit_k_max 17
_diffrn_reflns_limit_k_min -17
_diffrn_reflns_limit_l_max 18
_diffrn_reflns_limit_l_min -18
_diffrn_reflns_number 23138
_diffrn_reflns_theta_full 27.06
_diffrn_reflns_theta_max 27.06
_diffrn_reflns_theta_min 1.45
_exptl_absorpt_coefficient_mu 2.237
_exptl_absorpt_correction_T_max 0.4327
_exptl_absorpt_correction_T_min 0.3726
_exptl_absorpt_correction_type empirical
_exptl_absorpt_process_details 'SADABS (1996)'
_exptl_crystal_colour colourless
_exptl_crystal_density_diffrn 1.369
_exptl_crystal_density_method 'not measured'
_exptl_crystal_description fragment
_exptl_crystal_F_000 1012
_exptl_crystal_size_max 0.55
_exptl_crystal_size_mid 0.50
_exptl_crystal_size_min 0.45
_refine_diff_density_max 2.630
_refine_diff_density_min -0.858
_refine_diff_density_rms 0.227
_refine_ls_extinction_coef 0.0045(4)
_refine_ls_extinction_expression Fc^*^=kFc[1+0.001xFc^2^\l^3^/sin(2\q)]^-1/4^
_refine_ls_extinction_method SHELXL
_refine_ls_goodness_of_fit_ref 1.128
_refine_ls_hydrogen_treatment geom
_refine_ls_matrix_type full
_refine_ls_number_parameters 485
_refine_ls_number_reflns 10229
_refine_ls_number_restraints 0
_refine_ls_restrained_S_all 1.128
_refine_ls_R_factor_all 0.0459
_refine_ls_R_factor_gt 0.0392
_refine_ls_shift/su_max 0.001
_refine_ls_shift/su_mean 0.000
_refine_ls_structure_factor_coef Fsqd
_refine_ls_weighting_details 'calc w=1/[\s^2^(Fo^2^)+(0.0619P)^2^+0.0000P] where P=(Fo^2^+2Fc^2^)/3'
_refine_ls_weighting_scheme calc
_refine_ls_wR_factor_gt 0.0967
_refine_ls_wR_factor_ref 0.1109
_reflns_number_gt 9181
_reflns_number_total 10229
_reflns_threshold_expression >2sigma(I)
_cod_data_source_file b512285f.txt
_cod_data_source_block be11
_cod_database_code 7006619

loop_
_symmetry_equiv_pos_as_xyz
'x, y, z'
'-x, -y, -z'

loop_
_atom_site_label
_atom_site_type_symbol
_atom_site_fract_x
_atom_site_fract_y
_atom_site_fract_z
_atom_site_U_iso_or_equiv
_atom_site_adp_type
_atom_site_occupancy
_atom_site_symmetry_multiplicity
_atom_site_calc_flag
_atom_site_refinement_flags
_atom_site_disorder_assembly
_atom_site_disorder_group
Lu Lu 0.085573(14) 0.122323(12) 0.293510(12) 0.01662(8) Uani 1 1 d . . .
Si1 Si 0.24347(12) -0.10480(10) 0.18872(10) 0.0290(3) Uani 1 1 d . . .
Si2 Si 0.08792(12) 0.28123(9) 0.49761(9) 0.0246(3) Uani 1 1 d . . .
Si3 Si 0.22829(10) 0.29782(8) 0.11136(8) 0.0176(2) Uani 1 1 d . . .
O1 O -0.0945(3) 0.2155(2) 0.3271(2) 0.0225(6) Uani 1 1 d . . .
O2 O -0.0769(3) 0.0318(2) 0.3757(2) 0.0277(7) Uani 1 1 d . . .
O3 O -0.0223(3) 0.0636(2) 0.1824(2) 0.0270(7) Uani 1 1 d . . .
O4 O -0.1735(3) 0.2180(2) 0.1593(2) 0.0304(8) Uani 1 1 d . . .
O5 O 0.5330(3) 1.1234(2) 0.4231(2) 0.0294(7) Uani 1 1 d . . .
O6 O 0.5971(3) 0.9219(2) 0.3766(2) 0.0304(7) Uani 1 1 d . . .
O7 O 0.3550(4) 0.5792(3) 0.6073(3) 0.0540(11) Uani 1 1 d . . .
O8 O 0.4808(4) 0.5923(3) 0.4035(3) 0.0490(10) Uani 1 1 d . . .
O9 O 0.1725(3) 0.2176(3) 0.1883(3) 0.0369(9) Uani 1 1 d . . .
O10 O 0.3634(3) 0.3185(3) 0.1003(3) 0.0365(9) Uani 1 1 d . . .
O11A O 0.1556(4) 0.3919(4) 0.1585(4) 0.0223(17) Uiso 0.594(13) 1 d P . .
O11B O 0.1588(6) 0.3957(5) 0.1011(6) 0.022(3) Uiso 0.406(13) 1 d P . .
O12A O 0.2002(5) 0.2943(4) 0.0066(4) 0.0268(17) Uiso 0.620(11) 1 d P . .
O12B O 0.2294(6) 0.2378(6) 0.0188(5) 0.015(2) Uiso 0.380(11) 1 d P . .
C1 C -0.2010(4) 0.1730(4) 0.3804(4) 0.0305(11) Uani 1 1 d . . .
H1A H -0.2479 0.1541 0.3369 0.037 Uiso 1 1 calc R . .
H1B H -0.2463 0.2190 0.4247 0.037 Uiso 1 1 calc R . .
C2 C -0.1677(4) 0.0857(4) 0.4352(4) 0.0343(12) Uani 1 1 d . . .
H2A H -0.1417 0.1064 0.4907 0.041 Uiso 1 1 calc R . .
H2B H -0.2359 0.0444 0.4591 0.041 Uiso 1 1 calc R . .
C3 C -0.1118(5) -0.0368(4) 0.3178(4) 0.0366(12) Uani 1 1 d . . .
H3A H -0.1865 -0.0646 0.3526 0.044 Uiso 1 1 calc R . .
H3B H -0.0540 -0.0896 0.3064 0.044 Uiso 1 1 calc R . .
C4 C -0.1238(4) 0.0080(4) 0.2234(4) 0.0333(11) Uani 1 1 d . . .
H4A H -0.1317 -0.0426 0.1803 0.040 Uiso 1 1 calc R . .
H4B H -0.1933 0.0499 0.2328 0.040 Uiso 1 1 calc R . .
C5 C -0.0233(4) 0.1082(4) 0.0905(3) 0.0305(11) Uani 1 1 d . . .
H5A H -0.0759 0.0725 0.0620 0.037 Uiso 1 1 calc R . .
H5B H 0.0551 0.1040 0.0482 0.037 Uiso 1 1 calc R . .
C6 C -0.0613(4) 0.2122(4) 0.0953(4) 0.0347(12) Uani 1 1 d . . .
H6A H -0.0056 0.2500 0.1185 0.042 Uiso 1 1 calc R . .
H6B H -0.0643 0.2389 0.0312 0.042 Uiso 1 1 calc R . .
C7 C -0.1896(5) 0.2996(4) 0.2119(4) 0.0365(12) Uani 1 1 d . . .
H7A H -0.2705 0.3015 0.2497 0.044 Uiso 1 1 calc R . .
H7B H -0.1777 0.3569 0.1673 0.044 Uiso 1 1 calc R . .
C8 C -0.1101(4) 0.3060(3) 0.2794(3) 0.0252(10) Uani 1 1 d . . .
H8A H -0.0340 0.3298 0.2428 0.030 Uiso 1 1 calc R . .
H8B H -0.1429 0.3531 0.3276 0.030 Uiso 1 1 calc R . .
C9 C 0.1975(4) -0.0214(3) 0.2834(3) 0.0253(10) Uani 1 1 d . . .
H9A H 0.2702 -0.0024 0.2983 0.030 Uiso 1 1 calc R . .
H9B H 0.1572 -0.0622 0.3390 0.030 Uiso 1 1 calc R . .
C10 C 0.3425(6) -0.2033(5) 0.2141(5) 0.0571(19) Uani 1 1 d . . .
H10A H 0.4148 -0.1758 0.2201 0.086 Uiso 1 1 calc R . .
H10B H 0.3586 -0.2471 0.1618 0.086 Uiso 1 1 calc R . .
H10C H 0.3059 -0.2388 0.2736 0.086 Uiso 1 1 calc R . .
C11 C 0.1190(5) -0.1688(4) 0.1624(4) 0.0448(15) Uani 1 1 d . . .
H11A H 0.0745 -0.2015 0.2209 0.067 Uiso 1 1 calc R . .
H11B H 0.1483 -0.2161 0.1147 0.067 Uiso 1 1 calc R . .
H11C H 0.0692 -0.1221 0.1379 0.067 Uiso 1 1 calc R . .
C12 C 0.3167(8) -0.0414(5) 0.0744(5) 0.092(3) Uani 1 1 d . . .
H12A H 0.2680 0.0123 0.0601 0.138 Uiso 1 1 calc R . .
H12B H 0.3297 -0.0861 0.0230 0.138 Uiso 1 1 calc R . .
H12C H 0.3909 -0.0169 0.0798 0.138 Uiso 1 1 calc R . .
C13 C 0.1241(4) 0.1673(3) 0.4381(3) 0.0237(9) Uani 1 1 d . . .
H13A H 0.0888 0.1168 0.4863 0.028 Uiso 1 1 calc R . .
H13B H 0.2085 0.1593 0.4292 0.028 Uiso 1 1 calc R . .
C14 C 0.1547(5) 0.2975(4) 0.6011(3) 0.0332(11) Uani 1 1 d . . .
H14A H 0.1260 0.2480 0.6515 0.050 Uiso 1 1 calc R . .
H14B H 0.1339 0.3611 0.6258 0.050 Uiso 1 1 calc R . .
H14C H 0.2388 0.2917 0.5797 0.050 Uiso 1 1 calc R . .
C15 C -0.0709(5) 0.2951(4) 0.5480(4) 0.0397(13) Uani 1 1 d . . .
H15A H -0.1101 0.3024 0.4959 0.060 Uiso 1 1 calc R . .
H15B H -0.0858 0.3520 0.5859 0.060 Uiso 1 1 calc R . .
H15C H -0.0998 0.2381 0.5886 0.060 Uiso 1 1 calc R . .
C16 C 0.1358(6) 0.3869(4) 0.4122(4) 0.0413(14) Uani 1 1 d . . .
H16A H 0.2199 0.3919 0.3983 0.062 Uiso 1 1 calc R . .
H16B H 0.1003 0.4457 0.4407 0.062 Uiso 1 1 calc R . .
H16C H 0.1121 0.3784 0.3530 0.062 Uiso 1 1 calc R . .
C17 C 0.4509(4) 0.2804(4) 0.1432(3) 0.0295(11) Uani 1 1 d . . .
C18 C 0.4180(6) 0.2980(5) 0.2477(4) 0.0490(16) Uani 1 1 d . . .
H18A H 0.4078 0.3671 0.2563 0.074 Uiso 1 1 calc R . .
H18B H 0.4791 0.2732 0.2774 0.074 Uiso 1 1 calc R . .
H18C H 0.3457 0.2652 0.2776 0.074 Uiso 1 1 calc R . .
C19 C 0.5582(5) 0.3344(6) 0.0922(4) 0.0575(19) Uani 1 1 d . . .
H19A H 0.5732 0.3257 0.0237 0.086 Uiso 1 1 calc R . .
H19B H 0.6240 0.3097 0.1160 0.086 Uiso 1 1 calc R . .
H19C H 0.5470 0.4028 0.1040 0.086 Uiso 1 1 calc R . .
C20 C 0.4664(6) 0.1742(5) 0.1267(5) 0.0581(18) Uani 1 1 d . . .
H20A H 0.3964 0.1402 0.1606 0.087 Uiso 1 1 calc R . .
H20B H 0.5321 0.1492 0.1504 0.087 Uiso 1 1 calc R . .
H20C H 0.4806 0.1645 0.0584 0.087 Uiso 1 1 calc R . .
C21 C 0.1599(5) 0.4944(3) 0.1284(4) 0.0335(11) Uani 1 1 d . . .
C22 C 0.0472(5) 0.5284(4) 0.1900(4) 0.0468(15) Uani 1 1 d . . .
H22A H -0.0165 0.5090 0.1637 0.070 Uiso 1 1 calc R . .
H22B H 0.0474 0.5984 0.1916 0.070 Uiso 1 1 calc R . .
H22C H 0.0375 0.4997 0.2548 0.070 Uiso 1 1 calc R . .
C23 C 0.2619(6) 0.5282(4) 0.1622(5) 0.0570(18) Uani 1 1 d . . .
H23A H 0.2602 0.4984 0.2254 0.086 Uiso 1 1 calc R . .
H23B H 0.2577 0.5982 0.1658 0.086 Uiso 1 1 calc R . .
H23C H 0.3336 0.5101 0.1174 0.086 Uiso 1 1 calc R . .
C24 C 0.1687(6) 0.5318(6) 0.0277(5) 0.068(2) Uani 1 1 d . . .
H24A H 0.2441 0.5141 -0.0122 0.101 Uiso 1 1 calc R . .
H24B H 0.1599 0.6018 0.0259 0.101 Uiso 1 1 calc R . .
H24C H 0.1077 0.5037 0.0035 0.101 Uiso 1 1 calc R . .
C25 C 0.2663(4) 0.2639(4) -0.0840(3) 0.0304(11) Uani 1 1 d . . .
C26 C 0.3643(5) 0.3334(4) -0.1174(4) 0.0476(15) Uani 1 1 d . . .
H26A H 0.3331 0.3987 -0.1211 0.071 Uiso 1 1 calc R . .
H26B H 0.4095 0.3169 -0.1806 0.071 Uiso 1 1 calc R . .
H26C H 0.4139 0.3297 -0.0725 0.071 Uiso 1 1 calc R . .
C27 C 0.1745(7) 0.2805(7) -0.1361(6) 0.085(3) Uani 1 1 d . . .
H27A H 0.1122 0.2347 -0.1113 0.128 Uiso 1 1 calc R . .
H27B H 0.2066 0.2717 -0.2040 0.128 Uiso 1 1 calc R . .
H27C H 0.1441 0.3461 -0.1275 0.128 Uiso 1 1 calc R . .
C28 C 0.3116(7) 0.1638(5) -0.0973(8) 0.104(4) Uani 1 1 d . . .
H28A H 0.3667 0.1501 -0.0578 0.157 Uiso 1 1 calc R . .
H28B H 0.3504 0.1568 -0.1644 0.157 Uiso 1 1 calc R . .
H28C H 0.2476 0.1187 -0.0784 0.157 Uiso 1 1 calc R . .
C29 C 0.4681(4) 1.1891(4) 0.4874(4) 0.0318(11) Uani 1 1 d . . .
H29A H 0.3873 1.1909 0.4815 0.038 Uiso 1 1 calc R . .
H29B H 0.5001 1.2543 0.4702 0.038 Uiso 1 1 calc R . .
C30 C 0.4644(4) 1.0581(3) 0.3889(3) 0.0253(10) Uani 1 1 d . . .
H30A H 0.4147 1.0939 0.3529 0.030 Uiso 1 1 calc R . .
H30B H 0.4141 1.0216 0.4432 0.030 Uiso 1 1 calc R . .
C31 C 0.5422(4) 0.9908(3) 0.3259(3) 0.0279(10) Uani 1 1 d . . .
H31A H 0.4967 0.9570 0.2893 0.033 Uiso 1 1 calc R . .
H31B H 0.6020 1.0284 0.2797 0.033 Uiso 1 1 calc R . .
C32 C 0.5299(5) 0.8381(4) 0.4108(4) 0.0334(11) Uani 1 1 d . . .
H32A H 0.5611 0.7842 0.3703 0.040 Uiso 1 1 calc R . .
H32B H 0.4493 0.8504 0.4065 0.040 Uiso 1 1 calc R . .
C33 C 0.3703(6) 0.5085(5) 0.6785(4) 0.0562(18) Uani 1 1 d . . .
H33A H 0.3223 0.4521 0.6774 0.067 Uiso 1 1 calc R . .
H33B H 0.3456 0.5352 0.7422 0.067 Uiso 1 1 calc R . .
C34 C 0.3186(6) 0.5408(6) 0.5334(4) 0.069(3) Uani 1 1 d . . .
H34A H 0.2334 0.5372 0.5502 0.083 Uiso 1 1 calc R . .
H34B H 0.3500 0.4747 0.5242 0.083 Uiso 1 1 calc R . .
C35 C 0.3588(4) 0.6023(4) 0.4402(4) 0.0389(13) Uani 1 1 d . . .
H35A H 0.3184 0.5821 0.3926 0.047 Uiso 1 1 calc R . .
H35B H 0.3390 0.6705 0.4521 0.047 Uiso 1 1 calc R . .
C36 C 0.4992(6) 0.5227(4) 0.3409(5) 0.0476(15) Uani 1 1 d . . .
H36A H 0.4804 0.5468 0.2808 0.057 Uiso 1 1 calc R . .
H36B H 0.4494 0.4672 0.3672 0.057 Uiso 1 1 calc R . .

loop_
_atom_site_aniso_label
_atom_site_aniso_U_11
_atom_site_aniso_U_22
_atom_site_aniso_U_33
_atom_site_aniso_U_23
_atom_site_aniso_U_13
_atom_site_aniso_U_12
Lu 0.01481(11) 0.01570(11) 0.01948(11) 0.00214(6) -0.00483(7) -0.00276(7)
Si1 0.0295(7) 0.0233(7) 0.0324(7) -0.0097(5) -0.0020(6) -0.0009(5)
Si2 0.0310(7) 0.0219(6) 0.0205(6) -0.0023(5) -0.0055(5) 0.0043(5)
Si3 0.0174(6) 0.0181(6) 0.0176(5) 0.0019(4) -0.0053(4) -0.0037(5)
O1 0.0149(15) 0.0261(17) 0.0256(15) 0.0014(13) -0.0037(12) 0.0000(12)
O2 0.0221(17) 0.0225(16) 0.0352(18) 0.0039(13) -0.0013(14) -0.0050(13)
O3 0.0225(17) 0.0290(18) 0.0324(17) -0.0035(14) -0.0116(14) -0.0036(14)
O4 0.0189(17) 0.038(2) 0.0385(19) -0.0078(15) -0.0132(14) 0.0015(14)
O5 0.0189(16) 0.0293(18) 0.0426(19) -0.0072(15) -0.0109(14) -0.0048(14)
O6 0.0221(17) 0.0277(18) 0.043(2) -0.0020(15) -0.0109(15) -0.0007(14)
O7 0.061(3) 0.044(3) 0.057(3) -0.007(2) -0.014(2) 0.003(2)
O8 0.057(3) 0.040(2) 0.050(2) -0.0043(19) -0.012(2) -0.002(2)
O9 0.0268(19) 0.044(2) 0.043(2) 0.0257(17) -0.0192(16) -0.0175(16)
O10 0.0208(17) 0.035(2) 0.055(2) 0.0236(17) -0.0168(16) -0.0102(15)
C1 0.019(2) 0.034(3) 0.034(3) -0.001(2) 0.001(2) -0.001(2)
C2 0.024(3) 0.035(3) 0.036(3) 0.006(2) 0.007(2) -0.003(2)
C3 0.030(3) 0.024(3) 0.054(3) 0.002(2) -0.007(2) -0.010(2)
C4 0.020(2) 0.030(3) 0.054(3) -0.008(2) -0.014(2) -0.009(2)
C5 0.028(3) 0.037(3) 0.030(2) -0.011(2) -0.013(2) 0.004(2)
C6 0.030(3) 0.044(3) 0.030(3) 0.000(2) -0.009(2) 0.005(2)
C7 0.033(3) 0.040(3) 0.039(3) 0.000(2) -0.015(2) 0.006(2)
C8 0.025(2) 0.023(2) 0.028(2) -0.0030(18) -0.0074(19) 0.0021(19)
C9 0.024(2) 0.024(2) 0.030(2) -0.0051(18) -0.0098(19) 0.0005(19)
C10 0.044(4) 0.051(4) 0.087(5) -0.043(4) -0.032(4) 0.023(3)
C11 0.049(4) 0.039(3) 0.056(4) -0.024(3) -0.029(3) 0.006(3)
C12 0.128(8) 0.050(4) 0.062(5) -0.023(4) 0.055(5) -0.018(5)
C13 0.022(2) 0.023(2) 0.027(2) -0.0031(18) -0.0074(18) 0.0047(18)
C14 0.050(3) 0.026(3) 0.024(2) -0.0046(19) -0.011(2) 0.004(2)
C15 0.034(3) 0.045(3) 0.039(3) -0.014(2) -0.005(2) 0.007(2)
C16 0.072(4) 0.024(3) 0.030(3) 0.000(2) -0.015(3) -0.008(3)
C17 0.018(2) 0.042(3) 0.030(2) 0.003(2) -0.0100(19) -0.001(2)
C18 0.053(4) 0.062(4) 0.034(3) -0.006(3) -0.010(3) -0.027(3)
C19 0.027(3) 0.101(6) 0.045(3) 0.021(3) -0.015(3) -0.021(3)
C20 0.062(4) 0.049(4) 0.055(4) 0.001(3) -0.001(3) 0.024(3)
C21 0.035(3) 0.017(2) 0.047(3) 0.001(2) -0.007(2) -0.002(2)
C22 0.053(4) 0.033(3) 0.046(3) 0.005(2) 0.000(3) 0.007(3)
C23 0.062(4) 0.035(3) 0.083(5) 0.014(3) -0.038(4) -0.013(3)
C24 0.055(4) 0.108(7) 0.040(3) -0.013(4) -0.009(3) -0.011(4)
C25 0.032(3) 0.043(3) 0.017(2) -0.0009(19) -0.0058(19) -0.002(2)
C26 0.044(3) 0.038(3) 0.050(3) -0.007(3) 0.010(3) -0.006(3)
C27 0.063(5) 0.120(7) 0.080(5) 0.053(5) -0.042(4) -0.020(5)
C28 0.050(5) 0.037(4) 0.206(12) 0.006(5) 0.006(6) -0.005(3)
C29 0.029(3) 0.027(3) 0.043(3) -0.003(2) -0.017(2) 0.001(2)
C30 0.019(2) 0.027(2) 0.032(2) -0.0005(19) -0.0101(19) -0.0073(19)
C31 0.023(2) 0.033(3) 0.029(2) -0.002(2) -0.0083(19) 0.000(2)
C32 0.031(3) 0.029(3) 0.044(3) -0.006(2) -0.015(2) -0.005(2)
C33 0.063(4) 0.054(4) 0.040(3) 0.010(3) 0.005(3) 0.018(3)
C34 0.054(4) 0.119(6) 0.047(4) -0.052(4) -0.035(3) 0.065(4)
C35 0.027(3) 0.025(3) 0.065(4) 0.001(2) -0.014(3) 0.001(2)
C36 0.058(4) 0.033(3) 0.060(4) 0.005(3) -0.031(3) -0.016(3)

loop_
_atom_type_symbol
_atom_type_description
_atom_type_scat_dispersion_real
_atom_type_scat_dispersion_imag
_atom_type_scat_source
C C 0.0030 0.0020 'International Tables Vol C Tables 4.2.6.8 and 6.1.1.4'
H H 0.0000 0.0000 'International Tables Vol C Tables 4.2.6.8 and 6.1.1.4'
O O 0.0110 0.0060 'International Tables Vol C Tables 4.2.6.8 and 6.1.1.4'
Si Si 0.0820 0.0700 'International Tables Vol C Tables 4.2.6.8 and 6.1.1.4'
Lu Lu -0.4720 5.8580 'International Tables Vol C Tables 4.2.6.8 and 6.1.1.4'

loop_
_geom_angle_atom_site_label_1
_geom_angle_atom_site_label_2
_geom_angle_atom_site_label_3
_geom_angle
_geom_angle_site_symmetry_1
_geom_angle_site_symmetry_3
_geom_angle_publ_flag
O9 Lu O2 154.19(13) . . ?
O9 Lu C13 106.51(15) . . ?
O2 Lu C13 92.01(14) . . ?
O9 Lu C9 106.97(16) . . ?
O2 Lu C9 88.50(14) . . ?
C13 Lu C9 95.48(15) . . ?
O9 Lu O1 95.11(12) . . ?
O2 Lu O1 66.37(11) . . ?
C13 Lu O1 90.34(13) . . ?
C9 Lu O1 154.41(14) . . ?
O9 Lu O3 90.19(12) . . ?
O2 Lu O3 68.56(11) . . ?
C13 Lu O3 159.42(14) . . ?
C9 Lu O3 90.88(13) . . ?
O1 Lu O3 75.97(10) . . ?
C9 Si1 C12 111.4(3) . . ?
C9 Si1 C10 114.8(3) . . ?
C12 Si1 C10 107.4(4) . . ?
C9 Si1 C11 112.6(2) . . ?
C12 Si1 C11 105.4(4) . . ?
C10 Si1 C11 104.4(3) . . ?
C13 Si2 C15 111.8(2) . . ?
C13 Si2 C16 111.1(2) . . ?
C15 Si2 C16 107.5(3) . . ?
C13 Si2 C14 115.5(2) . . ?
C15 Si2 C14 104.8(2) . . ?
C16 Si2 C14 105.6(2) . . ?
O9 Si3 O11B 119.7(3) . . ?
O9 Si3 O10 116.62(18) . . ?
O11B Si3 O10 110.7(3) . . ?
O9 Si3 O12B 96.8(3) . . ?
O11B Si3 O12B 107.2(4) . . ?
O10 Si3 O12B 102.8(3) . . ?
O9 Si3 O12A 116.7(2) . . ?
O11B Si3 O12A 76.2(4) . . ?
O10 Si3 O12A 110.4(2) . . ?
O12B Si3 O12A 31.4(3) . . ?
O9 Si3 O11A 99.6(3) . . ?
O11B Si3 O11A 29.3(3) . . ?
O10 Si3 O11A 107.2(2) . . ?
O12B Si3 O11A 134.3(4) . . ?
O12A Si3 O11A 104.5(3) . . ?
C8 O1 C1 113.5(3) . . ?
C8 O1 Lu 123.9(3) . . ?
C1 O1 Lu 121.1(3) . . ?
C2 O2 C3 116.5(4) . . ?
C2 O2 Lu 115.2(3) . . ?
C3 O2 Lu 113.3(3) . . ?
C4 O3 C5 113.0(4) . . ?
C4 O3 Lu 117.1(3) . . ?
C5 O3 Lu 125.2(3) . . ?
C7 O4 C6 113.3(4) . . ?
C29 O5 C30 114.1(4) . . ?
C31 O6 C32 113.9(4) . . ?
C34 O7 C33 113.0(6) . . ?
C36 O8 C35 107.9(5) . . ?
Si3 O9 Lu 174.1(3) . . ?
C17 O10 Si3 135.6(3) . . ?
O11B O11A C21 72.7(7) . . ?
O11B O11A Si3 72.3(7) . . ?
C21 O11A Si3 132.4(4) . . ?
O11A O11B C21 74.6(7) . . ?
O11A O11B Si3 78.4(7) . . ?
C21 O11B Si3 137.8(6) . . ?
O12B O12A C25 74.6(6) . . ?
O12B O12A Si3 73.2(6) . . ?
C25 O12A Si3 133.1(4) . . ?
O12A O12B C25 70.2(6) . . ?
O12A O12B Si3 75.4(6) . . ?
C25 O12B Si3 131.7(6) . . ?
O1 C1 C2 106.3(4) . . ?
O1 C1 H1A 110.5 . . ?
C2 C1 H1A 110.5 . . ?
O1 C1 H1B 110.5 . . ?
C2 C1 H1B 110.5 . . ?
H1A C1 H1B 108.7 . . ?
O2 C2 C1 110.9(4) . . ?
O2 C2 H2A 109.5 . . ?
C1 C2 H2A 109.5 . . ?
O2 C2 H2B 109.5 . . ?
C1 C2 H2B 109.5 . . ?
H2A C2 H2B 108.1 . . ?
O2 C3 C4 112.1(4) . . ?
O2 C3 H3A 109.2 . . ?
C4 C3 H3A 109.2 . . ?
O2 C3 H3B 109.2 . . ?
C4 C3 H3B 109.2 . . ?
H3A C3 H3B 107.9 . . ?
O3 C4 C3 108.2(4) . . ?
O3 C4 H4A 110.1 . . ?
C3 C4 H4A 110.1 . . ?
O3 C4 H4B 110.1 . . ?
C3 C4 H4B 110.1 . . ?
H4A C4 H4B 108.4 . . ?
O3 C5 C6 112.9(4) . . ?
O3 C5 H5A 109.0 . . ?
C6 C5 H5A 109.0 . . ?
O3 C5 H5B 109.0 . . ?
C6 C5 H5B 109.0 . . ?
H5A C5 H5B 107.8 . . ?
O4 C6 C5 108.7(4) . . ?
O4 C6 H6A 110.0 . . ?
C5 C6 H6A 110.0 . . ?
O4 C6 H6B 110.0 . . ?
C5 C6 H6B 110.0 . . ?
H6A C6 H6B 108.3 . . ?
O4 C7 C8 114.8(4) . . ?
O4 C7 H7A 108.6 . . ?
C8 C7 H7A 108.6 . . ?
O4 C7 H7B 108.6 . . ?
C8 C7 H7B 108.6 . . ?
H7A C7 H7B 107.5 . . ?
O1 C8 C7 112.7(4) . . ?
O1 C8 H8A 109.0 . . ?
C7 C8 H8A 109.0 . . ?
O1 C8 H8B 109.0 . . ?
C7 C8 H8B 109.0 . . ?
H8A C8 H8B 107.8 . . ?
Si1 C9 Lu 132.2(2) . . ?
Si1 C9 H9A 104.2 . . ?
Lu C9 H9A 104.2 . . ?
Si1 C9 H9B 104.2 . . ?
Lu C9 H9B 104.2 . . ?
H9A C9 H9B 105.5 . . ?
Si1 C10 H10A 109.5 . . ?
Si1 C10 H10B 109.5 . . ?
H10A C10 H10B 109.5 . . ?
Si1 C10 H10C 109.5 . . ?
H10A C10 H10C 109.5 . . ?
H10B C10 H10C 109.5 . . ?
Si1 C11 H11A 109.5 . . ?
Si1 C11 H11B 109.5 . . ?
H11A C11 H11B 109.5 . . ?
Si1 C11 H11C 109.5 . . ?
H11A C11 H11C 109.5 . . ?
H11B C11 H11C 109.5 . . ?
Si1 C12 H12A 109.5 . . ?
Si1 C12 H12B 109.5 . . ?
H12A C12 H12B 109.5 . . ?
Si1 C12 H12C 109.5 . . ?
H12A C12 H12C 109.5 . . ?
H12B C12 H12C 109.5 . . ?
Si2 C13 Lu 128.4(2) . . ?
Si2 C13 H13A 105.2 . . ?
Lu C13 H13A 105.2 . . ?
Si2 C13 H13B 105.2 . . ?
Lu C13 H13B 105.2 . . ?
H13A C13 H13B 105.9 . . ?
Si2 C14 H14A 109.5 . . ?
Si2 C14 H14B 109.5 . . ?
H14A C14 H14B 109.5 . . ?
Si2 C14 H14C 109.5 . . ?
H14A C14 H14C 109.5 . . ?
H14B C14 H14C 109.5 . . ?
Si2 C15 H15A 109.5 . . ?
Si2 C15 H15B 109.5 . . ?
H15A C15 H15B 109.5 . . ?
Si2 C15 H15C 109.5 . . ?
H15A C15 H15C 109.5 . . ?
H15B C15 H15C 109.5 . . ?
Si2 C16 H16A 109.5 . . ?
Si2 C16 H16B 109.5 . . ?
H16A C16 H16B 109.5 . . ?
Si2 C16 H16C 109.5 . . ?
H16A C16 H16C 109.5 . . ?
H16B C16 H16C 109.5 . . ?
O10 C17 C18 109.2(5) . . ?
O10 C17 C19 104.6(4) . . ?
C18 C17 C19 111.8(5) . . ?
O10 C17 C20 109.4(5) . . ?
C18 C17 C20 111.2(5) . . ?
C19 C17 C20 110.5(5) . . ?
C17 C18 H18A 109.5 . . ?
C17 C18 H18B 109.5 . . ?
H18A C18 H18B 109.5 . . ?
C17 C18 H18C 109.5 . . ?
H18A C18 H18C 109.5 . . ?
H18B C18 H18C 109.5 . . ?
C17 C19 H19A 109.5 . . ?
C17 C19 H19B 109.5 . . ?
H19A C19 H19B 109.5 . . ?
C17 C19 H19C 109.5 . . ?
H19A C19 H19C 109.5 . . ?
H19B C19 H19C 109.5 . . ?
C17 C20 H20A 109.5 . . ?
C17 C20 H20B 109.5 . . ?
H20A C20 H20B 109.5 . . ?
C17 C20 H20C 109.5 . . ?
H20A C20 H20C 109.5 . . ?
H20B C20 H20C 109.5 . . ?
O11B C21 O11A 32.6(3) . . ?
O11B C21 C24 91.3(6) . . ?
O11A C21 C24 123.9(5) . . ?
O11B C21 C22 114.1(5) . . ?
O11A C21 C22 100.0(4) . . ?
C24 C21 C22 108.8(5) . . ?
O11B C21 C23 119.1(5) . . ?
O11A C21 C23 102.4(5) . . ?
C24 C21 C23 109.7(5) . . ?
C22 C21 C23 111.6(5) . . ?
C21 C22 H22A 109.5 . . ?
C21 C22 H22B 109.5 . . ?
H22A C22 H22B 109.5 . . ?
C21 C22 H22C 109.5 . . ?
H22A C22 H22C 109.5 . . ?
H22B C22 H22C 109.5 . . ?
C21 C23 H23A 109.5 . . ?
C21 C23 H23B 109.5 . . ?
H23A C23 H23B 109.5 . . ?
C21 C23 H23C 109.5 . . ?
H23A C23 H23C 109.5 . . ?
H23B C23 H23C 109.5 . . ?
C21 C24 H24A 109.5 . . ?
C21 C24 H24B 109.5 . . ?
H24A C24 H24B 109.5 . . ?
C21 C24 H24C 109.5 . . ?
H24A C24 H24C 109.5 . . ?
H24B C24 H24C 109.5 . . ?
O12A C25 O12B 35.1(3) . . ?
O12A C25 C27 96.7(5) . . ?
O12B C25 C27 117.2(6) . . ?
O12A C25 C28 122.1(6) . . ?
O12B C25 C28 87.6(6) . . ?
C27 C25 C28 109.0(7) . . ?
O12A C25 C26 106.9(4) . . ?
O12B C25 C26 118.1(5) . . ?
C27 C25 C26 112.2(5) . . ?
C28 C25 C26 109.4(5) . . ?
C25 C26 H26A 109.5 . . ?
C25 C26 H26B 109.5 . . ?
H26A C26 H26B 109.5 . . ?
C25 C26 H26C 109.5 . . ?
H26A C26 H26C 109.5 . . ?
H26B C26 H26C 109.5 . . ?
C25 C27 H27A 109.5 . . ?
C25 C27 H27B 109.5 . . ?
H27A C27 H27B 109.5 . . ?
C25 C27 H27C 109.5 . . ?
H27A C27 H27C 109.5 . . ?
H27B C27 H27C 109.5 . . ?
C25 C28 H28A 109.5 . . ?
C25 C28 H28B 109.5 . . ?
H28A C28 H28B 109.5 . . ?
C25 C28 H28C 109.5 . . ?
H28A C28 H28C 109.5 . . ?
H28B C28 H28C 109.5 . . ?
O5 C29 C32 112.0(4) . 2_676 ?
O5 C29 H29A 109.2 . . ?
C32 C29 H29A 109.2 2_676 . ?
O5 C29 H29B 109.2 . . ?
C32 C29 H29B 109.2 2_676 . ?
H29A C29 H29B 107.9 . . ?
O5 C30 C31 108.9(4) . . ?
O5 C30 H30A 109.9 . . ?
C31 C30 H30A 109.9 . . ?
O5 C30 H30B 109.9 . . ?
C31 C30 H30B 109.9 . . ?
H30A C30 H30B 108.3 . . ?
O6 C31 C30 113.2(4) . . ?
O6 C31 H31A 108.9 . . ?
C30 C31 H31A 108.9 . . ?
O6 C31 H31B 108.9 . . ?
C30 C31 H31B 108.9 . . ?
H31A C31 H31B 107.7 . . ?
O6 C32 C29 110.9(4) . 2_676 ?
O6 C32 H32A 109.5 . . ?
C29 C32 H32A 109.5 2_676 . ?
O6 C32 H32B 109.5 . . ?
C29 C32 H32B 109.5 2_676 . ?
H32A C32 H32B 108.0 . . ?
O7 C33 C36 109.6(5) . 2_666 ?
O7 C33 H33A 109.8 . . ?
C36 C33 H33A 109.8 2_666 . ?
O7 C33 H33B 109.8 . . ?
C36 C33 H33B 109.8 2_666 . ?
H33A C33 H33B 108.2 . . ?
O7 C34 C35 111.1(7) . . ?
O7 C34 H34A 109.4 . . ?
C35 C34 H34A 109.4 . . ?
O7 C34 H34B 109.4 . . ?
C35 C34 H34B 109.4 . . ?
H34A C34 H34B 108.0 . . ?
O8 C35 C34 110.6(4) . . ?
O8 C35 H35A 109.5 . . ?
C34 C35 H35A 109.5 . . ?
O8 C35 H35B 109.5 . . ?
C34 C35 H35B 109.5 . . ?
H35A C35 H35B 108.1 . . ?
O8 C36 C33 108.3(5) . 2_666 ?
O8 C36 H36A 110.0 . . ?
C33 C36 H36A 110.0 2_666 . ?
O8 C36 H36B 110.0 . . ?
C33 C36 H36B 110.0 2_666 . ?
H36A C36 H36B 108.4 . . ?

loop_
_geom_bond_atom_site_label_1
_geom_bond_atom_site_label_2
_geom_bond_distance
_geom_bond_site_symmetry_2
_geom_bond_publ_flag
Lu O9 2.060(3) . ?
Lu O2 2.370(3) . ?
Lu C13 2.373(4) . ?
Lu C9 2.374(4) . ?
Lu O1 2.445(3) . ?
Lu O3 2.477(3) . ?
Si1 C9 1.824(5) . ?
Si1 C12 1.862(7) . ?
Si1 C10 1.870(6) . ?
Si1 C11 1.881(6) . ?
Si2 C13 1.844(4) . ?
Si2 C15 1.870(6) . ?
Si2 C16 1.878(5) . ?
Si2 C14 1.888(5) . ?
Si3 O9 1.574(3) . ?
Si3 O11B 1.599(8) . ?
Si3 O10 1.616(3) . ?
Si3 O12B 1.618(7) . ?
Si3 O12A 1.636(5) . ?
Si3 O11A 1.645(5) . ?
O1 C8 1.435(5) . ?
O1 C1 1.442(5) . ?
O2 C2 1.438(6) . ?
O2 C3 1.440(6) . ?
O3 C4 1.440(6) . ?
O3 C5 1.441(6) . ?
O4 C7 1.391(6) . ?
O4 C6 1.438(6) . ?
O5 C29 1.422(6) . ?
O5 C30 1.427(5) . ?
O6 C31 1.420(6) . ?
O6 C32 1.430(6) . ?
O7 C34 1.389(7) . ?
O7 C33 1.427(7) . ?
O8 C36 1.345(7) . ?
O8 C35 1.431(7) . ?
O10 C17 1.417(6) . ?
O11A O11B 0.822(8) . ?
O11A C21 1.470(7) . ?
O11B C21 1.456(9) . ?
O12A O12B 0.880(8) . ?
O12A C25 1.439(7) . ?
O12B C25 1.475(8) . ?
C1 C2 1.512(7) . ?
C1 H1A 0.9900 . ?
C1 H1B 0.9900 . ?
C2 H2A 0.9900 . ?
C2 H2B 0.9900 . ?
C3 C4 1.509(8) . ?
C3 H3A 0.9900 . ?
C3 H3B 0.9900 . ?
C4 H4A 0.9900 . ?
C4 H4B 0.9900 . ?
C5 C6 1.510(7) . ?
C5 H5A 0.9900 . ?
C5 H5B 0.9900 . ?
C6 H6A 0.9900 . ?
C6 H6B 0.9900 . ?
C7 C8 1.527(7) . ?
C7 H7A 0.9900 . ?
C7 H7B 0.9900 . ?
C8 H8A 0.9900 . ?
C8 H8B 0.9900 . ?
C9 H9A 0.9900 . ?
C9 H9B 0.9900 . ?
C10 H10A 0.9800 . ?
C10 H10B 0.9800 . ?
C10 H10C 0.9800 . ?
C11 H11A 0.9800 . ?
C11 H11B 0.9800 . ?
C11 H11C 0.9800 . ?
C12 H12A 0.9800 . ?
C12 H12B 0.9800 . ?
C12 H12C 0.9800 . ?
C13 H13A 0.9900 . ?
C13 H13B 0.9900 . ?
C14 H14A 0.9800 . ?
C14 H14B 0.9800 . ?
C14 H14C 0.9800 . ?
C15 H15A 0.9800 . ?
C15 H15B 0.9800 . ?
C15 H15C 0.9800 . ?
C16 H16A 0.9800 . ?
C16 H16B 0.9800 . ?
C16 H16C 0.9800 . ?
C17 C18 1.503(7) . ?
C17 C19 1.512(7) . ?
C17 C20 1.515(8) . ?
C18 H18A 0.9800 . ?
C18 H18B 0.9800 . ?
C18 H18C 0.9800 . ?
C19 H19A 0.9800 . ?
C19 H19B 0.9800 . ?
C19 H19C 0.9800 . ?
C20 H20A 0.9800 . ?
C20 H20B 0.9800 . ?
C20 H20C 0.9800 . ?
C21 C24 1.502(8) . ?
C21 C22 1.506(8) . ?
C21 C23 1.514(8) . ?
C22 H22A 0.9800 . ?
C22 H22B 0.9800 . ?
C22 H22C 0.9800 . ?
C23 H23A 0.9800 . ?
C23 H23B 0.9800 . ?
C23 H23C 0.9800 . ?
C24 H24A 0.9800 . ?
C24 H24B 0.9800 . ?
C24 H24C 0.9800 . ?
C25 C27 1.482(8) . ?
C25 C28 1.491(9) . ?
C25 C26 1.508(7) . ?
C26 H26A 0.9800 . ?
C26 H26B 0.9800 . ?
C26 H26C 0.9800 . ?
C27 H27A 0.9800 . ?
C27 H27B 0.9800 . ?
C27 H27C 0.9800 . ?
C28 H28A 0.9800 . ?
C28 H28B 0.9800 . ?
C28 H28C 0.9800 . ?
C29 C32 1.508(7) 2_676 ?
C29 H29A 0.9900 . ?
C29 H29B 0.9900 . ?
C30 C31 1.492(6) . ?
C30 H30A 0.9900 . ?
C30 H30B 0.9900 . ?
C31 H31A 0.9900 . ?
C31 H31B 0.9900 . ?
C32 C29 1.508(7) 2_676 ?
C32 H32A 0.9900 . ?
C32 H32B 0.9900 . ?
C33 C36 1.571(9) 2_666 ?
C33 H33A 0.9900 . ?
C33 H33B 0.9900 . ?
C34 C35 1.539(10) . ?
C34 H34A 0.9900 . ?
C34 H34B 0.9900 . ?
C35 H35A 0.9900 . ?
C35 H35B 0.9900 . ?
C36 C33 1.571(9) 2_666 ?
C36 H36A 0.9900 . ?
C36 H36B 0.9900 . ?

loop_
_geom_torsion_atom_site_label_1
_geom_torsion_atom_site_label_2
_geom_torsion_atom_site_label_3
_geom_torsion_atom_site_label_4
_geom_torsion
_geom_torsion_site_symmetry_1
_geom_torsion_site_symmetry_2
_geom_torsion_site_symmetry_3
_geom_torsion_site_symmetry_4
_geom_torsion_publ_flag
O9 Lu O1 C8 -1.0(3) . . . . ?
O2 Lu O1 C8 -162.3(3) . . . . ?
C13 Lu O1 C8 105.6(3) . . . . ?
C9 Lu O1 C8 -150.9(3) . . . . ?
O3 Lu O1 C8 -89.9(3) . . . . ?
O9 Lu O1 C1 164.2(3) . . . . ?
O2 Lu O1 C1 2.9(3) . . . . ?
C13 Lu O1 C1 -89.2(3) . . . . ?
C9 Lu O1 C1 14.3(5) . . . . ?
O3 Lu O1 C1 75.3(3) . . . . ?
O9 Lu O2 C2 -75.4(5) . . . . ?
C13 Lu O2 C2 61.1(3) . . . . ?
C9 Lu O2 C2 156.6(3) . . . . ?
O1 Lu O2 C2 -28.4(3) . . . . ?
O3 Lu O2 C2 -111.9(3) . . . . ?
O9 Lu O2 C3 62.2(5) . . . . ?
C13 Lu O2 C3 -161.3(3) . . . . ?
C9 Lu O2 C3 -65.8(3) . . . . ?
O1 Lu O2 C3 109.3(3) . . . . ?
O3 Lu O2 C3 25.7(3) . . . . ?
O9 Lu O3 C4 -164.5(3) . . . . ?
O2 Lu O3 C4 0.5(3) . . . . ?
C13 Lu O3 C4 -19.7(5) . . . . ?
C9 Lu O3 C4 88.5(3) . . . . ?
O1 Lu O3 C4 -69.3(3) . . . . ?
O9 Lu O3 C5 -10.8(3) . . . . ?
O2 Lu O3 C5 154.2(4) . . . . ?
C13 Lu O3 C5 134.0(4) . . . . ?
C9 Lu O3 C5 -117.7(3) . . . . ?
O1 Lu O3 C5 84.4(3) . . . . ?
O11B Si3 O9 Lu -4(2) . . . . ?
O10 Si3 O9 Lu 134(2) . . . . ?
O12B Si3 O9 Lu -118(2) . . . . ?
O12A Si3 O9 Lu -93(2) . . . . ?
O11A Si3 O9 Lu 19(2) . . . . ?
O2 Lu O9 Si3 54(2) . . . . ?
C13 Lu O9 Si3 -80(2) . . . . ?
C9 Lu O9 Si3 178(100) . . . . ?
O1 Lu O9 Si3 11(2) . . . . ?
O3 Lu O9 Si3 87(2) . . . . ?
O9 Si3 O10 C17 1.1(6) . . . . ?
O11B Si3 O10 C17 142.5(6) . . . . ?
O12B Si3 O10 C17 -103.3(6) . . . . ?
O12A Si3 O10 C17 -135.1(5) . . . . ?
O11A Si3 O10 C17 111.6(5) . . . . ?
O9 Si3 O11A O11B -136.4(7) . . . . ?
O10 Si3 O11A O11B 101.8(7) . . . . ?
O12B Si3 O11A O11B -27.0(9) . . . . ?
O12A Si3 O11A O11B -15.4(7) . . . . ?
O9 Si3 O11A C21 179.1(5) . . . . ?
O11B Si3 O11A C21 -44.5(7) . . . . ?
O10 Si3 O11A C21 57.3(6) . . . . ?
O12B Si3 O11A C21 -71.5(7) . . . . ?
O12A Si3 O11A C21 -59.9(6) . . . . ?
Si3 O11A O11B C21 -147.1(4) . . . . ?
C21 O11A O11B Si3 147.1(4) . . . . ?
O9 Si3 O11B O11A 51.5(7) . . . . ?
O10 Si3 O11B O11A -88.5(7) . . . . ?
O12B Si3 O11B O11A 160.1(6) . . . . ?
O12A Si3 O11B O11A 164.6(7) . . . . ?
O9 Si3 O11B C21 102.6(8) . . . . ?
O10 Si3 O11B C21 -37.4(10) . . . . ?
O12B Si3 O11B C21 -148.8(8) . . . . ?
O12A Si3 O11B C21 -144.3(9) . . . . ?
O11A Si3 O11B C21 51.1(8) . . . . ?
O9 Si3 O12A O12B -55.2(7) . . . . ?
O11B Si3 O12A O12B -171.8(7) . . . . ?
O10 Si3 O12A O12B 81.0(6) . . . . ?
O11A Si3 O12A O12B -164.1(6) . . . . ?
O9 Si3 O12A C25 -103.8(6) . . . . ?
O11B Si3 O12A C25 139.7(7) . . . . ?
O10 Si3 O12A C25 32.4(7) . . . . ?
O12B Si3 O12A C25 -48.5(7) . . . . ?
O11A Si3 O12A C25 147.4(6) . . . . ?
Si3 O12A O12B C25 -145.4(4) . . . . ?
C25 O12A O12B Si3 145.4(4) . . . . ?
O9 Si3 O12B O12A 132.3(6) . . . . ?
O11B Si3 O12B O12A 8.4(7) . . . . ?
O10 Si3 O12B O12A -108.3(6) . . . . ?
O11A Si3 O12B O12A 21.8(8) . . . . ?
O9 Si3 O12B C25 178.0(7) . . . . ?
O11B Si3 O12B C25 54.0(8) . . . . ?
O10 Si3 O12B C25 -62.7(8) . . . . ?
O12A Si3 O12B C25 45.7(7) . . . . ?
O11A Si3 O12B C25 67.5(9) . . . . ?
C8 O1 C1 C2 -173.1(4) . . . . ?
Lu O1 C1 C2 20.3(5) . . . . ?
C3 O2 C2 C1 -85.2(5) . . . . ?
Lu O2 C2 C1 51.1(5) . . . . ?
O1 C1 C2 O2 -44.1(5) . . . . ?
C2 O2 C3 C4 87.1(5) . . . . ?
Lu O2 C3 C4 -50.0(5) . . . . ?
C5 O3 C4 C3 178.7(4) . . . . ?
Lu O3 C4 C3 -24.4(5) . . . . ?
O2 C3 C4 O3 48.0(6) . . . . ?
C4 O3 C5 C6 98.7(5) . . . . ?
Lu O3 C5 C6 -56.0(5) . . . . ?
C7 O4 C6 C5 144.6(4) . . . . ?
O3 C5 C6 O4 -56.8(5) . . . . ?
C6 O4 C7 C8 -63.3(6) . . . . ?
C1 O1 C8 C7 -57.0(5) . . . . ?
Lu O1 C8 C7 109.2(4) . . . . ?
O4 C7 C8 O1 -40.7(6) . . . . ?
C12 Si1 C9 Lu 52.7(5) . . . . ?
C10 Si1 C9 Lu 175.2(3) . . . . ?
C11 Si1 C9 Lu -65.5(4) . . . . ?
O9 Lu C9 Si1 -61.0(3) . . . . ?
O2 Lu C9 Si1 98.0(3) . . . . ?
C13 Lu C9 Si1 -170.2(3) . . . . ?
O1 Lu C9 Si1 87.5(4) . . . . ?
O3 Lu C9 Si1 29.4(3) . . . . ?
C15 Si2 C13 Lu 70.0(4) . . . . ?
C16 Si2 C13 Lu -50.1(4) . . . . ?
C14 Si2 C13 Lu -170.3(3) . . . . ?
O9 Lu C13 Si2 61.8(3) . . . . ?
O2 Lu C13 Si2 -100.0(3) . . . . ?
C9 Lu C13 Si2 171.3(3) . . . . ?
O1 Lu C13 Si2 -33.6(3) . . . . ?
O3 Lu C13 Si2 -81.3(5) . . . . ?
Si3 O10 C17 C18 -62.6(6) . . . . ?
Si3 O10 C17 C19 177.7(5) . . . . ?
Si3 O10 C17 C20 59.3(6) . . . . ?
Si3 O11B C21 O11A -52.2(8) . . . . ?
O11A O11B C21 C24 179.0(7) . . . . ?
Si3 O11B C21 C24 126.8(9) . . . . ?
O11A O11B C21 C22 -69.7(8) . . . . ?
Si3 O11B C21 C22 -121.9(8) . . . . ?
O11A O11B C21 C23 65.5(8) . . . . ?
Si3 O11B C21 C23 13.3(12) . . . . ?
Si3 O11A C21 O11B 44.4(7) . . . . ?
O11B O11A C21 C24 -1.2(9) . . . . ?
Si3 O11A C21 C24 43.2(9) . . . . ?
O11B O11A C21 C22 119.6(8) . . . . ?
Si3 O11A C21 C22 164.0(5) . . . . ?
O11B O11A C21 C23 -125.5(8) . . . . ?
Si3 O11A C21 C23 -81.1(7) . . . . ?
Si3 O12A C25 O12B 48.1(7) . . . . ?
O12B O12A C25 C27 129.3(7) . . . . ?
Si3 O12A C25 C27 177.3(6) . . . . ?
O12B O12A C25 C28 11.8(9) . . . . ?
Si3 O12A C25 C28 59.9(9) . . . . ?
O12B O12A C25 C26 -115.0(7) . . . . ?
Si3 O12A C25 C26 -67.0(7) . . . . ?
Si3 O12B C25 O12A -47.4(7) . . . . ?
O12A O12B C25 C27 -59.8(8) . . . . ?
Si3 O12B C25 C27 -107.2(8) . . . . ?
O12A O12B C25 C28 -170.0(7) . . . . ?
Si3 O12B C25 C28 142.6(8) . . . . ?
O12A O12B C25 C26 79.3(8) . . . . ?
Si3 O12B C25 C26 31.9(10) . . . . ?
C30 O5 C29 C32 103.6(5) . . . 2_676 ?
C29 O5 C30 C31 -177.6(4) . . . . ?
C32 O6 C31 C30 86.0(5) . . . . ?
O5 C30 C31 O6 73.1(5) . . . . ?
C31 O6 C32 C29 -134.8(4) . . . 2_676 ?
C34 O7 C33 C36 96.5(6) . . . 2_666 ?
C33 O7 C34 C35 -152.0(5) . . . . ?
C36 O8 C35 C34 93.7(6) . . . . ?
O7 C34 C35 O8 71.3(6) . . . . ?
C35 O8 C36 C33 -164.7(5) . . . 2_666 ?
